data_7005808
loop_
_publ_author_name
'Newman, Christopher P.'
'Casey-Green, Katherine'
'Clarkson, Guy J.'
'Cave, Gareth W. V.'
'Errington, W.'
'Rourke, Jonathan P.'

_publ_section_title
;
 Cyclometallated platinum(II) complexes: oxidation to, and C-H
 activation by, platinum(IV).
;
_journal_issue 29
_journal_name_full 'Dalton transactions (Cambridge, England : 2003)'
_journal_page_first 3170
_journal_page_last 3182
_journal_paper_doi 10.1039/b705609e
_journal_year 2007
_chemical_formula_sum 'C23 H16 Cl4 F2 N2 Pt'
_chemical_formula_weight 695.27
_chemical_name_systematic
;
?
;
_space_group_IT_number 14
_symmetry_cell_setting monoclinic
_symmetry_space_group_name_Hall '-P 2yn'
_symmetry_space_group_name_H-M 'P 1 21/n 1'
_atom_sites_solution_hydrogens geom
_atom_sites_solution_primary direct
_atom_sites_solution_secondary difmap
_audit_creation_method SHELXL-97
_cell_angle_alpha 90.00
_cell_angle_beta 108.028(4)
_cell_angle_gamma 90.00
_cell_formula_units_Z 4
_cell_length_a 9.8170(6)
_cell_length_b 16.6371(12)
_cell_length_c 15.0892(16)
_cell_measurement_reflns_used 2522
_cell_measurement_temperature 240(2)
_cell_measurement_theta_max 20
_cell_measurement_theta_min 3
_cell_volume 2343.5(3)
_computing_cell_refinement 'SAINT (Siemens, 1995)'
_computing_data_collection 'SMART (Siemens, 1994)'
_computing_data_reduction 'SAINT (Siemens, 1995)'
_computing_molecular_graphics 'SHELXTL (Sheldrick, 1997)'
_computing_publication_material 'SHELXTL (Sheldrick, 1997)'
_computing_structure_refinement 'SHELXL-97 (Sheldrick, 1997)'
_computing_structure_solution 'SHELXS-97 (Sheldrick, 1990)'
_diffrn_ambient_temperature 240(2)
_diffrn_detector_area_resol_mean 8.192
_diffrn_measured_fraction_theta_full 0.913
_diffrn_measured_fraction_theta_max 0.913
_diffrn_measurement_device_type 'Siemens SMART diffractometer'
_diffrn_measurement_method '\w scans'
_diffrn_radiation_monochromator graphite
_diffrn_radiation_source 'normal-focus sealed tube'
_diffrn_radiation_type MoK\a
_diffrn_radiation_wavelength 0.71073
_diffrn_reflns_av_R_equivalents 0.1228
_diffrn_reflns_av_sigmaI/netI 0.2051
_diffrn_reflns_limit_h_max 12
_diffrn_reflns_limit_h_min -13
_diffrn_reflns_limit_k_max 21
_diffrn_reflns_limit_k_min -22
_diffrn_reflns_limit_l_max 20
_diffrn_reflns_limit_l_min -14
_diffrn_reflns_number 14626
_diffrn_reflns_theta_full 28.98
_diffrn_reflns_theta_max 28.98
_diffrn_reflns_theta_min 1.87
_diffrn_standards_decay_% nil
_exptl_absorpt_coefficient_mu 6.474
_exptl_absorpt_correction_T_max 0.89
_exptl_absorpt_correction_T_min 0.65
_exptl_absorpt_correction_type multi-scan
_exptl_absorpt_process_details 'SADABS (Sheldrick, 1996)'
_exptl_crystal_colour colourless
_exptl_crystal_density_diffrn 1.971
_exptl_crystal_density_method 'not measured'
_exptl_crystal_description plate
_exptl_crystal_F_000 1328
_exptl_crystal_size_max 0.20
_exptl_crystal_size_mid 0.12
_exptl_crystal_size_min 0.01
_refine_diff_density_max 0.842
_refine_diff_density_min -0.787
_refine_diff_density_rms 0.173
_refine_ls_extinction_coef 0.00152(12)
_refine_ls_extinction_expression Fc^*^=kFc[1+0.001xFc^2^\l^3^/sin(2\q)]^-1/4^
_refine_ls_extinction_method SHELXL
_refine_ls_goodness_of_fit_ref 0.885
_refine_ls_hydrogen_treatment constr
_refine_ls_matrix_type full
_refine_ls_number_parameters 290
_refine_ls_number_reflns 5690
_refine_ls_number_restraints 0
_refine_ls_restrained_S_all 0.885
_refine_ls_R_factor_all 0.1913
_refine_ls_R_factor_gt 0.0532
_refine_ls_shift/su_max 0.023
_refine_ls_shift/su_mean 0.001
_refine_ls_structure_factor_coef Fsqd
_refine_ls_weighting_details 'calc w=1/[\s^2^(Fo^2^)+(0.0216P)^2^+0.0000P] where P=(Fo^2^+2Fc^2^)/3'
_refine_ls_weighting_scheme calc
_refine_ls_wR_factor_gt 0.0697
_refine_ls_wR_factor_ref 0.0955
_reflns_number_gt 2281
_reflns_number_total 5690
_reflns_threshold_expression >2sigma(I)
_cod_data_source_file b705609e.txt
_cod_data_source_block 2b
_cod_depositor_comments
;
The following automatic conversions were performed:
'_symmetry_cell_setting' value 'Monoclinic' changed to 'monoclinic'
according to '/home/saulius/struct/CIF-dictionaries/cif_core.dic'
dictionary named 'cif_core.dic' version 2.4.1 from 2010-06-29.

Automatic conversion script
Id: cif_fix_enum 1527 2010-12-29 10:47:43Z saulius 
;
_cod_original_sg_symbol_H-M P2(1)/n
_cod_database_code 7005808

loop_
_symmetry_equiv_pos_as_xyz
'x, y, z'
'-x+1/2, y+1/2, -z+1/2'
'-x, -y, -z'
'x-1/2, -y-1/2, z-1/2'

loop_
_atom_site_label
_atom_site_type_symbol
_atom_site_fract_x
_atom_site_fract_y
_atom_site_fract_z
_atom_site_U_iso_or_equiv
_atom_site_adp_type
_atom_site_occupancy
_atom_site_symmetry_multiplicity
_atom_site_calc_flag
_atom_site_refinement_flags
_atom_site_disorder_assembly
_atom_site_disorder_group
Pt1 Pt 0.15422(4) 0.50379(2) 0.30589(3) 0.03753(15) Uani 1 1 d . . .
Cl1 Cl -0.0576(3) 0.42229(16) 0.24622(19) 0.0603(8) Uani 1 1 d . . .
N11 N 0.1335(8) 0.5360(4) 0.1731(6) 0.038(2) Uani 1 1 d . . .
F11 F 0.5850(6) 0.2444(3) 0.2307(5) 0.078(2) Uani 1 1 d . . .
C12 C 0.0433(10) 0.5976(6) 0.1385(7) 0.045(3) Uani 1 1 d . . .
H12A H -0.0097 0.6189 0.1753 0.054 Uiso 1 1 calc R . .
C13 C 0.0251(11) 0.6306(6) 0.0529(8) 0.054(3) Uani 1 1 d . . .
H13A H -0.0395 0.6733 0.0323 0.064 Uiso 1 1 calc R . .
C14 C 0.0990(12) 0.6024(6) -0.0023(7) 0.051(3) Uani 1 1 d . . .
H14A H 0.0870 0.6243 -0.0617 0.061 Uiso 1 1 calc R . .
C15 C 0.1955(11) 0.5383(5) 0.0326(8) 0.051(3) Uani 1 1 d . . .
H15A H 0.2501 0.5175 -0.0034 0.061 Uiso 1 1 calc R . .
C16 C 0.2100(9) 0.5061(6) 0.1198(6) 0.036(2) Uani 1 1 d . . .
C17 C 0.3081(10) 0.4379(5) 0.1541(6) 0.033(2) Uani 1 1 d . . .
C18 C 0.2670(11) 0.3679(5) 0.1875(7) 0.046(3) Uani 1 1 d . . .
H18A H 0.1747 0.3646 0.1935 0.055 Uiso 1 1 calc R . .
C19 C 0.3575(11) 0.3024(6) 0.2126(7) 0.050(3) Uani 1 1 d . . .
H19A H 0.3271 0.2547 0.2342 0.060 Uiso 1 1 calc R . .
C110 C 0.4924(12) 0.3088(6) 0.2051(7) 0.049(3) Uani 1 1 d . . .
C111 C 0.5432(11) 0.3769(7) 0.1739(7) 0.057(3) Uani 1 1 d . . .
H11A H 0.6379 0.3800 0.1721 0.069 Uiso 1 1 calc R . .
C112 C 0.4470(11) 0.4417(6) 0.1447(7) 0.049(3) Uani 1 1 d . . .
H11B H 0.4754 0.4877 0.1189 0.058 Uiso 1 1 calc R . .
N21 N 0.1855(8) 0.4822(4) 0.4413(5) 0.040(2) Uani 1 1 d . . .
F21 F 0.5751(7) 0.7180(3) 0.3184(5) 0.081(2) Uani 1 1 d . . .
C22 C 0.1048(11) 0.4297(6) 0.4750(8) 0.054(3) Uani 1 1 d . . .
H22A H 0.0308 0.4008 0.4323 0.065 Uiso 1 1 calc R . .
C23 C 0.1285(13) 0.4183(7) 0.5682(9) 0.065(3) Uani 1 1 d . . .
H23A H 0.0735 0.3806 0.5887 0.078 Uiso 1 1 calc R . .
C24 C 0.2316(15) 0.4614(7) 0.6312(8) 0.071(4) Uani 1 1 d . . .
H24A H 0.2472 0.4556 0.6955 0.085 Uiso 1 1 calc R . .
C25 C 0.3144(12) 0.5152(7) 0.5968(8) 0.066(4) Uani 1 1 d . . .
H25A H 0.3869 0.5453 0.6390 0.079 Uiso 1 1 calc R . .
C26 C 0.2911(11) 0.5242(5) 0.5037(7) 0.043(3) Uani 1 1 d . . .
C27 C 0.3663(11) 0.5768(5) 0.4573(7) 0.043(3) Uani 1 1 d . . .
C28 C 0.4847(12) 0.6260(6) 0.5064(9) 0.054(3) Uani 1 1 d . . .
H28A H 0.5156 0.6260 0.5719 0.065 Uiso 1 1 calc R . .
C29 C 0.5532(12) 0.6727(6) 0.4604(10) 0.062(4) Uani 1 1 d . . .
H29A H 0.6319 0.7046 0.4927 0.074 Uiso 1 1 calc R . .
C210 C 0.5038(12) 0.6717(6) 0.3650(10) 0.057(3) Uani 1 1 d . . .
C211 C 0.3908(10) 0.6224(5) 0.3151(7) 0.041(3) Uani 1 1 d . . .
H21A H 0.3658 0.6221 0.2497 0.050 Uiso 1 1 calc R . .
C212 C 0.3159(10) 0.5754(5) 0.3562(8) 0.044(3) Uani 1 1 d . . .
C001 C 1.1050(10) 0.7812(5) 0.6082(8) 0.057(3) Uani 1 1 d . . .
H00A H 1.1251 0.7541 0.6694 0.069 Uiso 1 1 calc R . .
Cl01 Cl 1.1790(3) 0.87766(17) 0.6275(2) 0.0830(10) Uani 1 1 d . . .
Cl02 Cl 1.1843(3) 0.72542(17) 0.5405(2) 0.0804(10) Uani 1 1 d . . .
Cl03 Cl 0.9204(3) 0.7872(2) 0.5586(3) 0.1038(13) Uani 1 1 d . . .

loop_
_atom_site_aniso_label
_atom_site_aniso_U_11
_atom_site_aniso_U_22
_atom_site_aniso_U_33
_atom_site_aniso_U_23
_atom_site_aniso_U_13
_atom_site_aniso_U_12
Pt1 0.0334(2) 0.0422(2) 0.0356(2) -0.0047(3) 0.00866(14) 0.0009(3)
Cl1 0.0477(18) 0.0827(19) 0.0539(19) -0.0178(16) 0.0206(15) -0.0166(15)
N11 0.028(5) 0.034(4) 0.048(6) 0.001(4) 0.008(4) -0.005(4)
F11 0.061(4) 0.072(4) 0.098(6) 0.006(4) 0.021(4) 0.030(4)
C12 0.038(7) 0.050(6) 0.044(8) -0.012(6) 0.008(5) -0.014(5)
C13 0.054(8) 0.045(7) 0.047(8) 0.006(6) -0.008(6) -0.011(6)
C14 0.075(9) 0.038(6) 0.033(7) 0.002(5) 0.010(6) -0.014(6)
C15 0.047(7) 0.039(5) 0.067(9) -0.001(6) 0.019(6) -0.008(5)
C16 0.033(5) 0.043(5) 0.027(5) 0.014(7) 0.003(4) -0.008(6)
C17 0.040(7) 0.033(5) 0.030(6) -0.002(5) 0.016(5) 0.001(5)
C18 0.048(7) 0.046(6) 0.046(7) 0.010(5) 0.018(5) 0.002(5)
C19 0.048(7) 0.050(6) 0.053(8) 0.005(6) 0.017(6) 0.003(6)
C110 0.050(8) 0.045(6) 0.042(7) -0.009(6) 0.000(6) 0.006(6)
C111 0.044(7) 0.076(8) 0.046(8) -0.008(7) 0.005(6) 0.014(7)
C112 0.056(8) 0.051(7) 0.042(7) -0.009(5) 0.019(6) -0.017(6)
N21 0.043(5) 0.049(6) 0.028(5) 0.003(4) 0.008(4) 0.007(4)
F21 0.081(5) 0.065(4) 0.097(6) 0.005(4) 0.027(4) -0.027(4)
C22 0.044(7) 0.055(7) 0.062(9) -0.008(7) 0.016(6) 0.013(6)
C23 0.080(10) 0.071(8) 0.051(9) 0.012(7) 0.032(7) 0.024(7)
C24 0.105(11) 0.079(9) 0.039(8) 0.011(7) 0.039(8) 0.049(8)
C25 0.083(9) 0.070(9) 0.048(8) -0.016(7) 0.025(7) 0.025(7)
C26 0.048(7) 0.043(7) 0.037(7) -0.010(5) 0.011(6) 0.008(5)
C27 0.046(7) 0.037(6) 0.046(7) -0.003(6) 0.014(6) 0.021(5)
C28 0.040(8) 0.055(6) 0.055(8) -0.017(7) -0.004(6) 0.023(7)
C29 0.046(8) 0.042(7) 0.093(12) -0.013(7) 0.015(8) -0.001(6)
C210 0.061(8) 0.033(6) 0.081(10) -0.005(7) 0.026(8) 0.003(6)
C211 0.046(7) 0.045(6) 0.026(6) -0.009(5) 0.001(5) 0.004(5)
C212 0.049(7) 0.020(5) 0.073(9) 0.005(5) 0.033(6) 0.006(5)
C001 0.037(6) 0.055(6) 0.077(9) 0.007(6) 0.014(6) 0.021(5)
Cl01 0.074(2) 0.0703(19) 0.101(3) -0.0171(19) 0.022(2) 0.0103(18)
Cl02 0.081(2) 0.0730(19) 0.099(3) -0.0155(19) 0.045(2) 0.0114(18)
Cl03 0.046(2) 0.102(2) 0.151(4) -0.018(3) 0.014(2) 0.0128(19)

loop_
_atom_type_symbol
_atom_type_description
_atom_type_scat_dispersion_real
_atom_type_scat_dispersion_imag
_atom_type_scat_source
C C 0.0033 0.0016 'International Tables Vol C Tables 4.2.6.8 and 6.1.1.4'
H H 0.0000 0.0000 'International Tables Vol C Tables 4.2.6.8 and 6.1.1.4'
N N 0.0061 0.0033 'International Tables Vol C Tables 4.2.6.8 and 6.1.1.4'
F F 0.0171 0.0103 'International Tables Vol C Tables 4.2.6.8 and 6.1.1.4'
Cl Cl 0.1484 0.1585 'International Tables Vol C Tables 4.2.6.8 and 6.1.1.4'
Pt Pt -1.7033 8.3905 'International Tables Vol C Tables 4.2.6.8 and 6.1.1.4'

loop_
_geom_angle_atom_site_label_1
_geom_angle_atom_site_label_2
_geom_angle_atom_site_label_3
_geom_angle
_geom_angle_site_symmetry_1
_geom_angle_site_symmetry_3
_geom_angle_publ_flag
C212 Pt1 N21 82.1(4) . . ?
C212 Pt1 N11 92.5(4) . . ?
N21 Pt1 N11 174.3(3) . . ?
C212 Pt1 Cl1 175.8(3) . . ?
N21 Pt1 Cl1 97.0(3) . . ?
N11 Pt1 Cl1 88.2(2) . . ?
C12 N11 C16 117.8(9) . . ?
C12 N11 Pt1 115.9(7) . . ?
C16 N11 Pt1 126.0(6) . . ?
N11 C12 C13 123.4(10) . . ?
C14 C13 C12 120.6(10) . . ?
C13 C14 C15 117.3(11) . . ?
C16 C15 C14 120.3(11) . . ?
N11 C16 C15 120.6(9) . . ?
N11 C16 C17 119.7(8) . . ?
C15 C16 C17 119.6(9) . . ?
C18 C17 C112 118.3(9) . . ?
C18 C17 C16 123.1(9) . . ?
C112 C17 C16 118.4(9) . . ?
C17 C18 C19 122.0(10) . . ?
C110 C19 C18 118.1(10) . . ?
C19 C110 C111 123.7(10) . . ?
C19 C110 F11 119.1(10) . . ?
C111 C110 F11 117.2(10) . . ?
C110 C111 C112 117.1(10) . . ?
C111 C112 C17 120.5(10) . . ?
C26 N21 C22 118.2(9) . . ?
C26 N21 Pt1 117.3(7) . . ?
C22 N21 Pt1 124.5(7) . . ?
C23 C22 N21 122.3(11) . . ?
C24 C23 C22 120.0(12) . . ?
C23 C24 C25 117.8(11) . . ?
C26 C25 C24 121.2(11) . . ?
N21 C26 C25 120.5(10) . . ?
N21 C26 C27 111.5(9) . . ?
C25 C26 C27 128.0(10) . . ?
C28 C27 C212 120.8(10) . . ?
C28 C27 C26 123.2(11) . . ?
C212 C27 C26 115.9(9) . . ?
C29 C28 C27 121.2(13) . . ?
C28 C29 C210 117.6(12) . . ?
C29 C210 F21 117.5(11) . . ?
C29 C210 C211 122.5(12) . . ?
F21 C210 C211 120.0(12) . . ?
C212 C211 C210 123.2(10) . . ?
C211 C212 C27 114.7(9) . . ?
C211 C212 Pt1 132.2(9) . . ?
C27 C212 Pt1 113.1(8) . . ?
Cl02 C001 Cl03 112.0(6) . . ?
Cl02 C001 Cl01 110.5(6) . . ?
Cl03 C001 Cl01 110.1(5) . . ?

loop_
_geom_bond_atom_site_label_1
_geom_bond_atom_site_label_2
_geom_bond_distance
_geom_bond_site_symmetry_2
_geom_bond_publ_flag
Pt1 C212 1.941(10) . ?
Pt1 N21 2.002(7) . ?
Pt1 N11 2.023(8) . ?
Pt1 Cl1 2.412(3) . ?
N11 C12 1.351(10) . ?
N11 C16 1.353(11) . ?
F11 C110 1.382(10) . ?
C12 C13 1.362(13) . ?
C13 C14 1.348(14) . ?
C14 C15 1.415(12) . ?
C15 C16 1.386(12) . ?
C16 C17 1.475(12) . ?
C17 C18 1.379(11) . ?
C17 C112 1.415(12) . ?
C18 C19 1.382(12) . ?
C19 C110 1.368(13) . ?
C110 C111 1.378(13) . ?
C111 C112 1.410(12) . ?
N21 C26 1.359(11) . ?
N21 C22 1.377(11) . ?
F21 C210 1.371(12) . ?
C22 C23 1.366(14) . ?
C23 C24 1.358(15) . ?
C24 C25 1.411(15) . ?
C25 C26 1.359(13) . ?
C26 C27 1.456(13) . ?
C27 C28 1.428(13) . ?
C27 C212 1.451(13) . ?
C28 C29 1.351(14) . ?
C29 C210 1.370(15) . ?
C210 C211 1.397(13) . ?
C211 C212 1.349(12) . ?
C001 Cl02 1.733(10) . ?
C001 Cl03 1.736(9) . ?
C001 Cl01 1.748(9) . ?

loop_
_geom_hbond_atom_site_label_D
_geom_hbond_atom_site_label_H
_geom_hbond_atom_site_label_A
_geom_hbond_distance_DH
_geom_hbond_distance_HA
_geom_hbond_distance_DA
_geom_hbond_angle_DHA
_geom_hbond_site_symmetry_A
C29 H29A Cl03 0.94 3.03 3.939(12) 164.3 .
C001 H00A F21 0.99 2.49 3.275(13) 135.9 4_676
C14 H14A Cl1 0.94 2.82 3.598(11) 141.1 3_565
C24 H24A Cl01 0.94 2.85 3.741(12) 157.9 2_646
C12 H12A Cl01 0.94 2.92 3.552(11) 126.2 4_475
